data_4087062
loop_
_publ_author_name
'He, Congfa'
'Wang, Bin'
'Gao, Mingli'
'Gu, Zhenhua'

_publ_section_title
;
 Synthesis of Chiral Cleft C,N-Palladium and Iridium Complexes from
 2,3:6,7-Dibenzobicyclo[3.3.1]nona-2,6-diene-4,8-dione and Their Synthetic
 Applications
;
_journal_name_full Organometallics
_journal_paper_doi 10.1021/acs.organomet.7b00024
_journal_year 2017
_chemical_absolute_configuration ad
_chemical_formula_sum 'C48 H36 Cl2 N2 O4 Pd2'
_chemical_formula_weight 988.49
_chemical_name_systematic
;
 ?
;
_space_group_crystal_system orthorhombic
_space_group_IT_number 20
_space_group_name_Hall 'C 2c 2'
_space_group_name_H-M_alt 'C 2 2 21'
_symmetry_space_group_name_Hall 'C 2c 2'
_symmetry_space_group_name_H-M 'C 2 2 21'
_atom_sites_solution_hydrogens geom
_audit_creation_method SHELXL-2013
_cell_angle_alpha 90
_cell_angle_beta 90
_cell_angle_gamma 90
_cell_formula_units_Z 4
_cell_length_a 15.0428(3)
_cell_length_b 19.6540(4)
_cell_length_c 15.1897(3)
_cell_measurement_reflns_used 4478
_cell_measurement_temperature 291(2)
_cell_measurement_theta_max 70.8020
_cell_measurement_theta_min 4.6950
_cell_volume 4490.85(16)
_computing_cell_refinement 'CrysAlisPro (Rigaku OD, 2015)'
_computing_data_collection 'CrysAlisPro (Rigaku OD, 2015)'
_computing_data_reduction 'CrysAlisPro (Rigaku OD, 2015)'
_computing_molecular_graphics 'Ortep-3 (L. J. Farrugia, 2001)'
_computing_publication_material SHELXL-97
_computing_structure_refinement 'SHELXL-97 (Sheldrick, 1997)'
_computing_structure_solution 'SHELXS-97 (Sheldrick, 1997)'
_diffrn_ambient_temperature 291(2)
_diffrn_detector_area_resol_mean 5.2169
_diffrn_measured_fraction_theta_full 0.997
_diffrn_measured_fraction_theta_max 0.977
_diffrn_measurement_device_type 'SuperNova, Dual, Cu at zero, AtlasS2'
_diffrn_measurement_method '\w scans'
_diffrn_radiation_type CuK\a
_diffrn_radiation_wavelength 1.54184
_diffrn_reflns_av_R_equivalents 0.0277
_diffrn_reflns_av_unetI/netI 0.0310
_diffrn_reflns_Laue_measured_fraction_full 0.997
_diffrn_reflns_Laue_measured_fraction_max 0.977
_diffrn_reflns_limit_h_max 15
_diffrn_reflns_limit_h_min -18
_diffrn_reflns_limit_k_max 23
_diffrn_reflns_limit_k_min -15
_diffrn_reflns_limit_l_max 17
_diffrn_reflns_limit_l_min -18
_diffrn_reflns_number 5658
_diffrn_reflns_point_group_measured_fraction_full 0.901
_diffrn_reflns_point_group_measured_fraction_max 0.873
_diffrn_reflns_theta_full 67.684
_diffrn_reflns_theta_max 70.996
_diffrn_reflns_theta_min 3.700
_diffrn_source 'micro-focus sealed X-ray tube'
_exptl_absorpt_coefficient_mu 7.908
_exptl_absorpt_correction_T_max 1.00000
_exptl_absorpt_correction_T_min 0.64076
_exptl_absorpt_correction_type multi-scan
_exptl_absorpt_process_details
;
CrysAlisPro 1.171.38.43 (Rigaku Oxford Diffraction, 2015)
Empirical absorption correction using spherical harmonics,
 implemented in SCALE3 ABSPACK scaling algorithm.
;
_exptl_crystal_density_diffrn 1.462
_exptl_crystal_description block
_exptl_crystal_F_000 1984
_exptl_crystal_size_max 0.220
_exptl_crystal_size_mid 0.200
_exptl_crystal_size_min 0.200
_platon_squeeze_details
;
;
_refine_diff_density_max 0.885
_refine_diff_density_min -1.084
_refine_diff_density_rms 0.096
_refine_ls_abs_structure_details
;
 Flack x determined using 1380 quotients [(I+)-(I-)]/[(I+)+(I-)]
 (Parsons and Flack (2004), Acta Cryst. A60, s61).
;
_refine_ls_abs_structure_Flack -0.032(12)
_refine_ls_extinction_coef 0.00012(3)
_refine_ls_extinction_expression Fc^*^=kFc[1+0.001xFc^2^\l^3^/sin(2\q)]^-1/4^
_refine_ls_extinction_method SHELXL
_refine_ls_goodness_of_fit_ref 1.056
_refine_ls_hydrogen_treatment constr
_refine_ls_matrix_type full
_refine_ls_number_parameters 264
_refine_ls_number_reflns 3798
_refine_ls_number_restraints 0
_refine_ls_restrained_S_all 1.056
_refine_ls_R_factor_all 0.0426
_refine_ls_R_factor_gt 0.0416
_refine_ls_shift/su_max 0.001
_refine_ls_shift/su_mean 0.000
_refine_ls_structure_factor_coef Fsqd
_refine_ls_weighting_details 'w=1/[\s^2^(Fo^2^)+(0.0804P)^2^+2.4077P] where P=(Fo^2^+2Fc^2^)/3'
_refine_ls_weighting_scheme calc
_refine_ls_wR_factor_gt 0.1106
_refine_ls_wR_factor_ref 0.1123
_reflns_Friedel_coverage 0.609
_reflns_Friedel_fraction_full 0.780
_reflns_Friedel_fraction_max 0.743
_reflns_number_gt 3676
_reflns_number_total 3798
_reflns_threshold_expression 'I > 2\s(I)'
_cod_data_source_file om7b00024_si_002.cif
_cod_data_source_block shelxl
_cod_database_code 4087062
_shelx_space_group_comment
;
The symmetry employed for this shelxl refinement is uniquely defined
by the following loop, which should always be used as a source of
symmetry information in preference to the above space-group names.
They are only intended as comments.
;
_shelx_estimated_absorpt_t_min 0.275
_shelx_estimated_absorpt_t_max 0.301
_shelxl_version_number 2013-4

loop_
_space_group_symop_operation_xyz
'x, y, z'
'-x, -y, z+1/2'
'-x, y, -z+1/2'
'x, -y, -z'
'x+1/2, y+1/2, z'
'-x+1/2, -y+1/2, z+1/2'
'-x+1/2, y+1/2, -z+1/2'
'x+1/2, -y+1/2, -z'

loop_
_atom_site_label
_atom_site_type_symbol
_atom_site_fract_x
_atom_site_fract_y
_atom_site_fract_z
_atom_site_U_iso_or_equiv
_atom_site_adp_type
_atom_site_occupancy
_atom_site_site_symmetry_order
_atom_site_calc_flag
_atom_site_refinement_flags_posn
_atom_site_refinement_flags_adp
Pd1 Pd 0.44909(3) 0.40360(2) 0.64694(3) 0.04234(18) Uani 1 1 d . .
Cl1 Cl 0.40063(12) 0.41498(11) 0.79241(10) 0.0534(4) Uani 1 1 d . .
N1 N 0.4814(4) 0.3869(3) 0.5184(4) 0.0490(13) Uani 1 1 d . .
C1 C 0.3284(5) 0.4046(4) 0.5954(4) 0.0525(16) Uani 1 1 d . .
O1 O 0.1600(5) 0.3012(5) 0.3181(6) 0.096(2) Uani 1 1 d . .
O2 O 0.8255(5) 0.3464(4) 0.3923(6) 0.087(2) Uani 1 1 d . .
C2 C 0.2480(5) 0.4160(4) 0.6373(5) 0.0602(18) Uani 1 1 d . .
H2 H 0.2456 0.4215 0.6981 0.072 Uiso 1 1 calc R U
C8 C 0.4189(6) 0.3684(5) 0.3666(5) 0.065(2) Uani 1 1 d . .
H8 H 0.4782 0.3787 0.3433 0.078 Uiso 1 1 calc R U
C9 C 0.3487(7) 0.4126(5) 0.3208(5) 0.073(3) Uani 1 1 d . .
H9A H 0.3605 0.4603 0.3326 0.087 Uiso 1 1 calc R U
H9B H 0.3517 0.4056 0.2577 0.087 Uiso 1 1 calc R U
C21 C 0.7422(6) 0.3527(5) 0.4271(5) 0.062(2) Uani 1 1 d . .
C20 C 0.6996(6) 0.4141(4) 0.4118(5) 0.0566(18) Uani 1 1 d . .
H20 H 0.7291 0.4482 0.3810 0.068 Uiso 1 1 calc R U
C6 C 0.3281(5) 0.3972(4) 0.5040(4) 0.0496(15) Uani 1 1 d . .
C18 C 0.5710(5) 0.3757(3) 0.4879(4) 0.0436(15) Uani 1 1 d . .
C7 C 0.4146(6) 0.3855(4) 0.4641(4) 0.0516(17) Uani 1 1 d . .
C13 C 0.3971(6) 0.2936(5) 0.3530(5) 0.065(2) Uani 1 1 d . .
C4 C 0.1723(6) 0.4108(5) 0.4975(7) 0.072(2) Uani 1 1 d . .
H4 H 0.1194 0.4118 0.4658 0.086 Uiso 1 1 calc R U
C11 C 0.2359(7) 0.3196(5) 0.3334(5) 0.071(2) Uani 1 1 d . .
C5 C 0.2512(6) 0.4012(4) 0.4536(5) 0.0609(19) Uani 1 1 d . .
C12 C 0.3112(7) 0.2716(5) 0.3363(5) 0.066(2) Uani 1 1 d . .
C19 C 0.6152(6) 0.4253(4) 0.4410(5) 0.0517(16) Uani 1 1 d . .
H19 H 0.5873 0.4666 0.4292 0.062 Uiso 1 1 calc R U
C10 C 0.2572(7) 0.3943(4) 0.3538(5) 0.068(2) Uani 1 1 d . .
H10 H 0.2128 0.4238 0.3259 0.082 Uiso 1 1 calc R U
C23 C 0.6136(6) 0.3153(4) 0.5062(5) 0.0611(19) Uani 1 1 d . .
H23 H 0.5852 0.2825 0.5403 0.073 Uiso 1 1 calc R U
C22 C 0.6985(6) 0.3028(5) 0.4741(6) 0.066(2) Uani 1 1 d . .
H22 H 0.7257 0.2611 0.4843 0.079 Uiso 1 1 calc R U
C3 C 0.1701(6) 0.4190(6) 0.5863(7) 0.075(3) Uani 1 1 d . .
H3 H 0.1159 0.4268 0.6139 0.090 Uiso 1 1 calc R U
C14 C 0.4647(8) 0.2455(7) 0.3584(8) 0.098(4) Uani 1 1 d . .
H14 H 0.5231 0.2590 0.3686 0.117 Uiso 1 1 calc R U
C24 C 0.8686(9) 0.2806(7) 0.3992(10) 0.115(5) Uani 1 1 d . .
H24A H 0.9239 0.2817 0.3678 0.172 Uiso 1 1 calc R U
H24B H 0.8307 0.2463 0.3743 0.172 Uiso 1 1 calc R U
H24C H 0.8795 0.2704 0.4600 0.172 Uiso 1 1 calc R U
C17 C 0.2926(8) 0.2027(6) 0.3258(7) 0.083(3) Uani 1 1 d . .
H17 H 0.2350 0.1885 0.3133 0.099 Uiso 1 1 calc R U
C16 C 0.3589(10) 0.1564(7) 0.3340(10) 0.112(5) Uani 1 1 d . .
H16 H 0.3464 0.1101 0.3297 0.134 Uiso 1 1 calc R U
C15 C 0.4444(10) 0.1779(8) 0.3485(11) 0.122(6) Uani 1 1 d . .
H15 H 0.4897 0.1458 0.3517 0.146 Uiso 1 1 calc R U

loop_
_atom_site_aniso_label
_atom_site_aniso_U_11
_atom_site_aniso_U_22
_atom_site_aniso_U_33
_atom_site_aniso_U_23
_atom_site_aniso_U_13
_atom_site_aniso_U_12
Pd1 0.0661(3) 0.0419(3) 0.0190(2) 0.00093(18) -0.00268(18) -0.0038(2)
Cl1 0.0656(9) 0.0726(11) 0.0220(6) 0.0017(7) 0.0000(6) 0.0034(9)
N1 0.071(3) 0.050(3) 0.026(3) -0.006(2) -0.006(2) -0.007(3)
C1 0.082(4) 0.045(3) 0.031(3) 0.000(3) -0.008(3) -0.006(4)
O1 0.092(5) 0.101(5) 0.095(6) -0.011(4) -0.034(4) -0.022(5)
O2 0.088(4) 0.083(5) 0.089(5) 0.011(4) 0.030(4) 0.012(4)
C2 0.072(4) 0.065(5) 0.044(4) 0.003(4) 0.003(3) -0.006(4)
C8 0.092(6) 0.077(5) 0.024(3) 0.003(3) -0.004(3) -0.025(5)
C9 0.115(7) 0.069(5) 0.033(4) 0.012(4) -0.021(4) -0.025(6)
C21 0.083(5) 0.065(5) 0.038(4) 0.001(3) 0.011(4) -0.005(4)
C20 0.083(5) 0.050(4) 0.036(3) 0.000(3) 0.005(3) -0.015(4)
C6 0.070(4) 0.046(4) 0.032(3) 0.003(3) -0.005(3) -0.003(4)
C18 0.066(4) 0.048(3) 0.017(2) -0.004(2) -0.003(2) -0.006(3)
C7 0.081(4) 0.052(4) 0.021(3) 0.005(3) -0.006(3) -0.003(3)
C13 0.088(5) 0.077(5) 0.028(3) -0.016(4) -0.007(4) -0.003(5)
C4 0.063(4) 0.082(6) 0.071(6) 0.009(5) -0.021(4) 0.001(5)
C11 0.093(6) 0.084(6) 0.037(4) -0.002(4) -0.018(4) -0.008(5)
C5 0.088(5) 0.048(4) 0.047(4) 0.004(3) -0.022(4) -0.006(4)
C12 0.093(6) 0.069(5) 0.037(4) -0.011(3) -0.015(4) -0.008(5)
C19 0.077(4) 0.046(4) 0.031(3) -0.004(3) 0.001(3) -0.009(3)
C10 0.098(6) 0.065(5) 0.042(4) 0.014(4) -0.031(4) -0.007(4)
C23 0.087(5) 0.058(4) 0.039(4) 0.014(3) 0.000(4) -0.008(4)
C22 0.087(5) 0.058(4) 0.052(5) 0.011(4) 0.004(4) 0.000(4)
C3 0.061(4) 0.090(7) 0.073(6) 0.009(5) -0.004(4) 0.000(5)
C14 0.094(7) 0.111(9) 0.087(8) -0.049(7) -0.023(6) 0.014(7)
C24 0.111(9) 0.102(9) 0.131(12) 0.034(9) 0.045(9) 0.037(8)
C17 0.110(8) 0.073(6) 0.065(6) -0.025(5) -0.010(5) -0.012(6)
C16 0.135(11) 0.081(7) 0.119(11) -0.050(7) -0.037(9) 0.019(8)
C15 0.108(9) 0.110(10) 0.148(13) -0.067(10) -0.027(11) 0.025(8)

loop_
_atom_type_symbol
_atom_type_description
_atom_type_scat_dispersion_real
_atom_type_scat_dispersion_imag
_atom_type_scat_source
C C 0.0181 0.0091 'International Tables Vol C Tables 4.2.6.8 and 6.1.1.4'
H H 0.0000 0.0000 'International Tables Vol C Tables 4.2.6.8 and 6.1.1.4'
O O 0.0492 0.0322 'International Tables Vol C Tables 4.2.6.8 and 6.1.1.4'
N N 0.0311 0.0180 'International Tables Vol C Tables 4.2.6.8 and 6.1.1.4'
Cl Cl 0.3639 0.7018 'International Tables Vol C Tables 4.2.6.8 and 6.1.1.4'
Pd Pd 0.1215 3.9337 'International Tables Vol C Tables 4.2.6.8 and 6.1.1.4'

loop_
_geom_angle_atom_site_label_1
_geom_angle_atom_site_label_2
_geom_angle_atom_site_label_3
_geom_angle
_geom_angle_site_symmetry_3
C1 Pd1 N1 80.9(3) .
C1 Pd1 Cl1 95.0(2) .
N1 Pd1 Cl1 174.31(17) .
C1 Pd1 Cl1 174.1(2) 3_656
N1 Pd1 Cl1 98.90(18) 3_656
Cl1 Pd1 Cl1 85.62(6) 3_656
Pd1 Cl1 Pd1 93.38(6) 3_656
C7 N1 C18 121.0(6) .
C7 N1 Pd1 115.3(5) .
C18 N1 Pd1 123.7(4) .
C2 C1 C6 118.1(7) .
C2 C1 Pd1 128.5(5) .
C6 C1 Pd1 113.3(6) .
C21 O2 C24 117.5(9) .
C1 C2 C3 118.8(8) .
C1 C2 H2 120.6 .
C3 C2 H2 120.6 .
C7 C8 C13 109.7(6) .
C7 C8 C9 106.7(8) .
C13 C8 C9 109.7(7) .
C7 C8 H8 110.2 .
C13 C8 H8 110.2 .
C9 C8 H8 110.2 .
C10 C9 C8 110.0(7) .
C10 C9 H9A 109.7 .
C8 C9 H9A 109.7 .
C10 C9 H9B 109.7 .
C8 C9 H9B 109.7 .
H9A C9 H9B 108.2 .
O2 C21 C22 125.1(9) .
O2 C21 C20 115.9(8) .
C22 C21 C20 119.0(8) .
C19 C20 C21 121.2(8) .
C19 C20 H20 119.4 .
C21 C20 H20 119.4 .
C5 C6 C1 123.0(8) .
C5 C6 C7 121.6(7) .
C1 C6 C7 115.4(7) .
C23 C18 C19 119.4(7) .
C23 C18 N1 120.0(7) .
C19 C18 N1 120.6(7) .
N1 C7 C6 115.0(6) .
N1 C7 C8 126.2(8) .
C6 C7 C8 118.7(7) .
C12 C13 C14 118.7(9) .
C12 C13 C8 121.8(9) .
C14 C13 C8 119.5(9) .
C3 C4 C5 121.3(8) .
C3 C4 H4 119.4 .
C5 C4 H4 119.4 .
O1 C11 C12 122.3(10) .
O1 C11 C10 121.1(10) .
C12 C11 C10 116.5(8) .
C4 C5 C6 117.3(7) .
C4 C5 C10 123.1(8) .
C6 C5 C10 119.6(9) .
C13 C12 C17 120.8(10) .
C13 C12 C11 121.5(8) .
C17 C12 C11 117.7(10) .
C20 C19 C18 120.1(7) .
C20 C19 H19 119.9 .
C18 C19 H19 119.9 .
C9 C10 C5 111.3(7) .
C9 C10 C11 110.6(9) .
C5 C10 C11 105.8(7) .
C9 C10 H10 109.7 .
C5 C10 H10 109.7 .
C11 C10 H10 109.7 .
C18 C23 C22 120.6(8) .
C18 C23 H23 119.7 .
C22 C23 H23 119.7 .
C21 C22 C23 119.7(9) .
C21 C22 H22 120.2 .
C23 C22 H22 120.2 .
C4 C3 C2 121.5(9) .
C4 C3 H3 119.3 .
C2 C3 H3 119.3 .
C15 C14 C13 119.3(11) .
C15 C14 H14 120.3 .
C13 C14 H14 120.3 .
O2 C24 H24A 109.5 .
O2 C24 H24B 109.5 .
H24A C24 H24B 109.5 .
O2 C24 H24C 109.5 .
H24A C24 H24C 109.5 .
H24B C24 H24C 109.5 .
C16 C17 C12 119.7(11) .
C16 C17 H17 120.2 .
C12 C17 H17 120.2 .
C17 C16 C15 119.8(12) .
C17 C16 H16 120.1 .
C15 C16 H16 120.1 .
C14 C15 C16 121.7(13) .
C14 C15 H15 119.2 .
C16 C15 H15 119.2 .

loop_
_geom_bond_atom_site_label_1
_geom_bond_atom_site_label_2
_geom_bond_distance
_geom_bond_site_symmetry_2
Pd1 C1 1.977(8) .
Pd1 N1 2.039(6) .
Pd1 Cl1 2.3375(16) .
Pd1 Cl1 2.4514(17) 3_656
Cl1 Pd1 2.4513(17) 3_656
N1 C7 1.301(10) .
N1 C18 1.442(9) .
C1 C2 1.385(12) .
C1 C6 1.396(9) .
O1 C11 1.220(13) .
O2 C21 1.365(12) .
O2 C24 1.450(14) .
C2 C3 1.406(12) .
C2 H2 0.9300 .
C8 C7 1.519(9) .
C8 C13 1.521(13) .
C8 C9 1.534(14) .
C8 H8 0.9800 .
C9 C10 1.509(15) .
C9 H9A 0.9700 .
C9 H9B 0.9700 .
C21 C22 1.380(12) .
C21 C20 1.386(13) .
C20 C19 1.363(12) .
C20 H20 0.9300 .
C6 C5 1.390(11) .
C6 C7 1.455(11) .
C18 C23 1.378(11) .
C18 C19 1.378(10) .
C13 C12 1.386(13) .
C13 C14 1.391(15) .
C4 C3 1.358(14) .
C4 C5 1.374(14) .
C4 H4 0.9300 .
C11 C12 1.475(15) .
C11 C10 1.534(13) .
C5 C10 1.525(12) .
C12 C17 1.392(14) .
C19 H19 0.9300 .
C10 H10 0.9800 .
C23 C22 1.389(13) .
C23 H23 0.9300 .
C22 H22 0.9300 .
C3 H3 0.9300 .
C14 C15 1.37(2) .
C14 H14 0.9300 .
C24 H24A 0.9600 .
C24 H24B 0.9600 .
C24 H24C 0.9600 .
C17 C16 1.356(17) .
C17 H17 0.9300 .
C16 C15 1.37(2) .
C16 H16 0.9300 .
C15 H15 0.9300 .

loop_
_geom_torsion_atom_site_label_1
_geom_torsion_atom_site_label_2
_geom_torsion_atom_site_label_3
_geom_torsion_atom_site_label_4
_geom_torsion
C6 C1 C2 C3 0.4(13)
Pd1 C1 C2 C3 175.6(7)
C7 C8 C9 C10 -63.0(9)
C13 C8 C9 C10 55.7(9)
C24 O2 C21 C22 5.1(16)
C24 O2 C21 C20 -173.8(10)
O2 C21 C20 C19 177.9(8)
C22 C21 C20 C19 -1.1(12)
C2 C1 C6 C5 0.5(13)
Pd1 C1 C6 C5 -175.4(6)
C2 C1 C6 C7 179.9(7)
Pd1 C1 C6 C7 4.0(9)
C7 N1 C18 C23 -106.5(8)
Pd1 N1 C18 C23 72.2(8)
C7 N1 C18 C19 73.9(9)
Pd1 N1 C18 C19 -107.4(6)
C18 N1 C7 C6 179.7(6)
Pd1 N1 C7 C6 0.9(8)
C18 N1 C7 C8 4.0(11)
Pd1 N1 C7 C8 -174.8(6)
C5 C6 C7 N1 176.1(7)
C1 C6 C7 N1 -3.3(10)
C5 C6 C7 C8 -7.9(11)
C1 C6 C7 C8 172.8(7)
C13 C8 C7 N1 95.6(10)
C9 C8 C7 N1 -145.6(8)
C13 C8 C7 C6 -79.9(10)
C9 C8 C7 C6 38.9(9)
C7 C8 C13 C12 92.1(10)
C9 C8 C13 C12 -24.8(11)
C7 C8 C13 C14 -87.1(11)
C9 C8 C13 C14 156.0(9)
C3 C4 C5 C6 2.7(15)
C3 C4 C5 C10 -177.8(9)
C1 C6 C5 C4 -2.1(13)
C7 C6 C5 C4 178.6(8)
C1 C6 C5 C10 178.4(8)
C7 C6 C5 C10 -0.9(12)
C14 C13 C12 C17 0.5(14)
C8 C13 C12 C17 -178.7(8)
C14 C13 C12 C11 177.5(9)
C8 C13 C12 C11 -1.8(12)
O1 C11 C12 C13 179.5(9)
C10 C11 C12 C13 -2.6(12)
O1 C11 C12 C17 -3.5(14)
C10 C11 C12 C17 174.4(8)
C21 C20 C19 C18 1.1(11)
C23 C18 C19 C20 1.0(10)
N1 C18 C19 C20 -179.4(6)
C8 C9 C10 C5 56.4(10)
C8 C9 C10 C11 -61.0(8)
C4 C5 C10 C9 156.9(10)
C6 C5 C10 C9 -23.6(12)
C4 C5 C10 C11 -83.0(11)
C6 C5 C10 C11 96.5(10)
O1 C11 C10 C9 -148.1(9)
C12 C11 C10 C9 34.0(9)
O1 C11 C10 C5 91.3(10)
C12 C11 C10 C5 -86.7(10)
C19 C18 C23 C22 -3.1(11)
N1 C18 C23 C22 177.3(7)
O2 C21 C22 C23 -179.9(9)
C20 C21 C22 C23 -0.9(13)
C18 C23 C22 C21 3.1(13)
C5 C4 C3 C2 -1.9(18)
C1 C2 C3 C4 0.2(16)
C12 C13 C14 C15 -1.1(18)
C8 C13 C14 C15 178.2(12)
C13 C12 C17 C16 1.5(16)
C11 C12 C17 C16 -175.6(11)
C12 C17 C16 C15 -3(2)
C13 C14 C15 C16 0(2)
C17 C16 C15 C14 2(3)

loop_
_platon_squeeze_void_nr
_platon_squeeze_void_average_x
_platon_squeeze_void_average_y
_platon_squeeze_void_average_z
_platon_squeeze_void_volume
_platon_squeeze_void_count_electrons
_platon_squeeze_void_content
1 0.000 0.500 -0.015 303 89 ' '
2 0.500 0.000 0.466 303 89 ' '
